data_4078743
loop_
_publ_author_name
'Zhang, Wenjuan'
'Chai, Wenbin'
'Sun, Wen-Hua'
'Hu, Xinquan'
'Redshaw, Carl'
'Hao, Xiang'

_publ_section_title
;
 2-(1-(Arylimino)ethyl)-8-arylimino-5,6,7-trihydroquinoline Iron(II)
 Chloride Complexes: Synthesis, Characterization, and Ethylene
 Polymerization Behavior
;
_journal_issue 14
_journal_name_full Organometallics
_journal_page_first 5039
_journal_paper_doi 10.1021/om300388m
_journal_volume 31
_journal_year 2012
_chemical_formula_sum 'C27 H29 Cl2 Fe N3'
_chemical_formula_weight 522.28
_chemical_name_systematic
;
 ?
;
_space_group_IT_number 14
_symmetry_cell_setting monoclinic
_symmetry_space_group_name_Hall '-P 2yn'
_symmetry_space_group_name_H-M 'P 1 21/n 1'
_atom_sites_solution_hydrogens geom
_atom_sites_solution_primary direct
_atom_sites_solution_secondary difmap
_audit_creation_method SHELXL-97
_cell_angle_alpha 90.00
_cell_angle_beta 106.07(3)
_cell_angle_gamma 90.00
_cell_formula_units_Z 4
_cell_length_a 13.258(3)
_cell_length_b 15.273(3)
_cell_length_c 14.915(3)
_cell_measurement_reflns_used 10176
_cell_measurement_temperature 173(2)
_cell_measurement_theta_max 27.49
_cell_measurement_theta_min 2.08
_cell_volume 2902.1(11)
_computing_cell_refinement 'CrystalClear (Rigaku Inc., 2007)'
_computing_data_collection 'CrystalClear (Rigaku Inc., 2007)'
_computing_data_reduction 'CrystalClear (Rigaku Inc., 2007)'
_computing_molecular_graphics 'XP in Siemens SHELXTL (Sheldrick, 1994)'
_computing_publication_material 'SHELX97 (Sheldrick, 1997)'
_computing_structure_refinement 'SHELXL-97 (Sheldrick, 1997)'
_computing_structure_solution 'SHELXS-97 (Sheldrick, 1990)'
_diffrn_ambient_temperature 173(2)
_diffrn_measured_fraction_theta_full 0.988
_diffrn_measured_fraction_theta_max 0.988
_diffrn_measurement_device_type 'MM007-HF CCD(Saturn 724+)'
_diffrn_measurement_method '\w scans at fixed \c = 45\%'
_diffrn_radiation_monochromator confocal
_diffrn_radiation_source 'rotating anode'
_diffrn_radiation_type MoK\a
_diffrn_radiation_wavelength 0.71073
_diffrn_reflns_av_R_equivalents 0.0410
_diffrn_reflns_av_sigmaI/netI 0.0557
_diffrn_reflns_limit_h_max 17
_diffrn_reflns_limit_h_min -9
_diffrn_reflns_limit_k_max 19
_diffrn_reflns_limit_k_min -18
_diffrn_reflns_limit_l_max 17
_diffrn_reflns_limit_l_min -19
_diffrn_reflns_number 12793
_diffrn_reflns_theta_full 27.49
_diffrn_reflns_theta_max 27.49
_diffrn_reflns_theta_min 2.08
_diffrn_standards_decay_% none
_diffrn_standards_interval_count none
_diffrn_standards_interval_time none
_diffrn_standards_number none
_exptl_absorpt_coefficient_mu 0.721
_exptl_absorpt_correction_T_max 1.0000
_exptl_absorpt_correction_T_min 0.5803
_exptl_absorpt_correction_type empirical
_exptl_absorpt_process_details 'SADABS (Sheldrick, 1996)'
_exptl_crystal_colour purple
_exptl_crystal_density_diffrn 1.195
_exptl_crystal_density_method 'not measured'
_exptl_crystal_description plate
_exptl_crystal_F_000 1088
_exptl_crystal_size_max 0.170
_exptl_crystal_size_mid 0.130
_exptl_crystal_size_min 0.070
_platon_squeeze_details ' ?'
_refine_diff_density_max 0.804
_refine_diff_density_min -0.561
_refine_diff_density_rms 0.099
_refine_ls_extinction_method none
_refine_ls_goodness_of_fit_ref 1.060
_refine_ls_hydrogen_treatment constr
_refine_ls_matrix_type full
_refine_ls_number_parameters 298
_refine_ls_number_reflns 6586
_refine_ls_number_restraints 0
_refine_ls_restrained_S_all 1.060
_refine_ls_R_factor_gt 0.0735
_refine_ls_shift/su_max 0.001
_refine_ls_shift/su_mean 0.000
_refine_ls_structure_factor_coef Fsqd
_refine_ls_weighting_details 'calc w=1/[\s^2^(Fo^2^)+(0.1122P)^2^+3.5517P] where P=(Fo^2^+2Fc^2^)/3'
_refine_ls_wR_factor_gt 0.2040
_refine_ls_wR_factor_ref 0.2188
_reflns_number_gt 5070
_reflns_number_total 6586
_reflns_threshold_expression >2sigma(I)
_cod_data_source_file om300388m_si_001.cif
_cod_data_source_block Fe1
_cod_depositor_comments
;
The following automatic conversions were performed:

'_symmetry_cell_setting' value 'Monoclinic' changed to 'monoclinic'
according to /home/saulius/struct/CIF-dictionaries/cif_core.dic
dictionary named 'cif_core.dic' version 2.4.2 from 2011-04-26.

Automatic conversion script
Id: cif_fix_values 1891 2012-01-12 08:04:46Z andrius 
;
_cod_original_cell_volume 2902.2(10)
_cod_original_sg_symbol_H-M P2(1)/n
_cod_database_code 4078743
_refine_ls_r_factor_ref 0.0899

loop_
_symmetry_equiv_pos_as_xyz
'x, y, z'
'-x+1/2, y+1/2, -z+1/2'
'-x, -y, -z'
'x-1/2, -y-1/2, z-1/2'

loop_
_atom_site_label
_atom_site_type_symbol
_atom_site_fract_x
_atom_site_fract_y
_atom_site_fract_z
_atom_site_U_iso_or_equiv
_atom_site_adp_type
_atom_site_occupancy
_atom_site_symmetry_multiplicity
_atom_site_calc_flag
_atom_site_refinement_flags
Fe1 Fe 0.18090(4) 0.00427(3) 0.73606(4) 0.03289(18) Uani 1 1 d .
Cl1 Cl 0.22946(8) -0.03111(7) 0.89161(7) 0.0437(3) Uani 1 1 d .
Cl2 Cl 0.20424(9) -0.11323(7) 0.64735(8) 0.0486(3) Uani 1 1 d .
N1 N 0.1207(2) 0.1295(2) 0.6920(2) 0.0312(6) Uani 1 1 d .
N2 N 0.0034(2) -0.0042(2) 0.7085(2) 0.0321(6) Uani 1 1 d .
N3 N 0.3171(2) 0.0871(2) 0.7263(2) 0.0347(7) Uani 1 1 d .
C3 C 0.1849(3) 0.1937(2) 0.6840(3) 0.0333(7) Uani 1 1 d .
C7 C 0.0175(3) 0.1452(2) 0.6775(2) 0.0320(7) Uani 1 1 d .
C5 C 0.0425(3) 0.2953(3) 0.6470(3) 0.0411(9) Uani 1 1 d .
H5A H 0.0165 0.3531 0.6327 0.049 Uiso 1 1 calc R
C13 C -0.0739(3) -0.1036(3) 0.8007(3) 0.0365(8) Uani 1 1 d .
C12 C -0.0542(3) -0.0811(2) 0.7165(3) 0.0344(8) Uani 1 1 d .
C20 C 0.4238(3) 0.0562(3) 0.7443(3) 0.0365(8) Uani 1 1 d .
C11 C -0.0461(3) 0.0691(3) 0.6871(3) 0.0351(8) Uani 1 1 d .
C2 C 0.2970(3) 0.1672(2) 0.7008(3) 0.0358(8) Uani 1 1 d .
C17 C -0.0862(3) -0.1364(3) 0.6373(3) 0.0432(9) Uani 1 1 d .
C15 C -0.1541(3) -0.2384(3) 0.7308(4) 0.0498(11) Uani 1 1 d .
H15A H -0.1860 -0.2930 0.7367 0.060 Uiso 1 1 calc R
C21 C 0.4564(3) 0.0186(3) 0.6717(3) 0.0442(9) Uani 1 1 d .
C19 C -0.0725(4) -0.1090(3) 0.5450(3) 0.0538(11) Uani 1 1 d .
H19A H -0.0985 -0.1554 0.4990 0.081 Uiso 1 1 calc R
H19B H 0.0021 -0.0986 0.5513 0.081 Uiso 1 1 calc R
H19C H -0.1122 -0.0551 0.5243 0.081 Uiso 1 1 calc R
C10 C -0.1624(3) 0.0832(3) 0.6711(4) 0.0495(10) Uani 1 1 d .
H10A H -0.2003 0.0292 0.6446 0.059 Uiso 1 1 calc R
H10B H -0.1768 0.0946 0.7317 0.059 Uiso 1 1 calc R
C4 C 0.1480(3) 0.2787(3) 0.6611(3) 0.0412(9) Uani 1 1 d .
H4A H 0.1946 0.3242 0.6552 0.049 Uiso 1 1 calc R
C25 C 0.4914(3) 0.0604(3) 0.8343(3) 0.0440(9) Uani 1 1 d .
C22 C 0.5577(3) -0.0158(3) 0.6913(4) 0.0550(12) Uani 1 1 d .
H22A H 0.5817 -0.0406 0.6425 0.066 Uiso 1 1 calc R
C18 C -0.0440(4) -0.0438(3) 0.8844(3) 0.0526(11) Uani 1 1 d .
H18A H -0.0637 -0.0710 0.9366 0.079 Uiso 1 1 calc R
H18B H -0.0808 0.0122 0.8688 0.079 Uiso 1 1 calc R
H18C H 0.0320 -0.0337 0.9021 0.079 Uiso 1 1 calc R
C6 C -0.0260(3) 0.2284(3) 0.6537(3) 0.0382(8) Uani 1 1 d .
C27 C 0.4582(4) 0.1075(4) 0.9111(3) 0.0559(12) Uani 1 1 d .
H27A H 0.5147 0.1037 0.9695 0.084 Uiso 1 1 calc R
H27B H 0.3947 0.0800 0.9196 0.084 Uiso 1 1 calc R
H27C H 0.4439 0.1691 0.8940 0.084 Uiso 1 1 calc R
C8 C -0.1428(3) 0.2413(3) 0.6359(4) 0.0495(10) Uani 1 1 d .
H8A H -0.1574 0.2634 0.6935 0.059 Uiso 1 1 calc R
H8B H -0.1673 0.2860 0.5866 0.059 Uiso 1 1 calc R
C16 C -0.1368(3) -0.2140(3) 0.6472(4) 0.0508(11) Uani 1 1 d .
H16A H -0.1603 -0.2514 0.5947 0.061 Uiso 1 1 calc R
C9 C -0.2027(3) 0.1582(3) 0.6065(4) 0.0524(11) Uani 1 1 d .
H9A H -0.1990 0.1424 0.5431 0.063 Uiso 1 1 calc R
H9B H -0.2774 0.1683 0.6033 0.063 Uiso 1 1 calc R
C26 C 0.3861(4) 0.0207(4) 0.5730(3) 0.0542(12) Uani 1 1 d .
H26A H 0.3186 0.0473 0.5724 0.081 Uiso 1 1 calc R
H26B H 0.3745 -0.0392 0.5487 0.081 Uiso 1 1 calc R
H26C H 0.4195 0.0553 0.5339 0.081 Uiso 1 1 calc R
C23 C 0.6236(4) -0.0140(3) 0.7816(4) 0.0580(13) Uani 1 1 d .
H23A H 0.6912 -0.0399 0.7948 0.070 Uiso 1 1 calc R
C14 C -0.1246(3) -0.1828(3) 0.8047(3) 0.0451(10) Uani 1 1 d .
H14A H -0.1392 -0.1986 0.8615 0.054 Uiso 1 1 calc R
C1 C 0.3741(3) 0.2344(3) 0.6865(4) 0.0503(11) Uani 1 1 d .
H1A H 0.4441 0.2081 0.6999 0.075 Uiso 1 1 calc R
H1D H 0.3758 0.2841 0.7285 0.075 Uiso 1 1 calc R
H1B H 0.3526 0.2549 0.6217 0.075 Uiso 1 1 calc R
C24 C 0.5917(3) 0.0248(3) 0.8518(4) 0.0537(12) Uani 1 1 d .
H24B H 0.6383 0.0274 0.9130 0.064 Uiso 1 1 calc R

loop_
_atom_site_aniso_label
_atom_site_aniso_U_11
_atom_site_aniso_U_22
_atom_site_aniso_U_33
_atom_site_aniso_U_23
_atom_site_aniso_U_13
_atom_site_aniso_U_12
Fe1 0.0318(3) 0.0327(3) 0.0352(3) 0.0022(2) 0.0110(2) 0.0008(2)
Cl1 0.0501(6) 0.0463(6) 0.0341(5) 0.0026(4) 0.0109(4) 0.0037(4)
Cl2 0.0564(6) 0.0472(6) 0.0468(6) -0.0079(5) 0.0219(5) 0.0038(5)
N1 0.0297(14) 0.0326(15) 0.0318(15) -0.0006(12) 0.0093(11) -0.0014(12)
N2 0.0311(15) 0.0353(16) 0.0305(15) -0.0017(12) 0.0096(12) -0.0014(12)
N3 0.0313(15) 0.0396(17) 0.0346(16) -0.0004(13) 0.0112(12) -0.0020(12)
C3 0.0332(18) 0.0332(17) 0.0352(18) -0.0042(15) 0.0123(14) -0.0058(14)
C7 0.0302(17) 0.0365(18) 0.0304(17) 0.0000(14) 0.0103(13) 0.0034(14)
C5 0.043(2) 0.037(2) 0.041(2) 0.0039(17) 0.0092(17) 0.0042(16)
C13 0.0328(18) 0.042(2) 0.039(2) -0.0025(16) 0.0168(15) -0.0011(15)
C12 0.0311(17) 0.0343(18) 0.0387(19) 0.0009(15) 0.0115(14) 0.0007(14)
C20 0.0312(18) 0.0390(19) 0.039(2) 0.0043(16) 0.0096(15) -0.0008(15)
C11 0.0319(18) 0.041(2) 0.0350(19) -0.0015(16) 0.0138(14) 0.0018(15)
C2 0.0381(19) 0.0344(18) 0.0345(19) -0.0004(15) 0.0098(15) -0.0034(15)
C17 0.036(2) 0.051(2) 0.042(2) -0.0040(19) 0.0106(16) -0.0003(17)
C15 0.044(2) 0.043(2) 0.066(3) -0.005(2) 0.022(2) -0.0113(19)
C21 0.038(2) 0.049(2) 0.049(2) 0.0024(19) 0.0165(18) -0.0032(17)
C19 0.054(3) 0.063(3) 0.039(2) -0.005(2) 0.0037(19) -0.008(2)
C10 0.034(2) 0.054(3) 0.063(3) 0.002(2) 0.0178(19) 0.0041(18)
C4 0.049(2) 0.0356(19) 0.042(2) -0.0008(17) 0.0170(18) -0.0003(17)
C25 0.037(2) 0.044(2) 0.047(2) 0.0043(18) 0.0053(17) -0.0094(17)
C22 0.035(2) 0.059(3) 0.078(3) 0.003(2) 0.027(2) 0.0029(19)
C18 0.058(3) 0.057(3) 0.050(3) -0.011(2) 0.026(2) -0.015(2)
C6 0.037(2) 0.0383(19) 0.042(2) 0.0015(17) 0.0149(16) 0.0059(15)
C27 0.055(3) 0.067(3) 0.043(2) -0.013(2) 0.008(2) -0.019(2)
C8 0.044(2) 0.046(2) 0.058(3) 0.003(2) 0.014(2) 0.0103(19)
C16 0.039(2) 0.048(2) 0.063(3) -0.012(2) 0.011(2) -0.0060(18)
C9 0.037(2) 0.057(3) 0.062(3) -0.008(2) 0.0116(19) 0.0078(19)
C26 0.052(3) 0.076(3) 0.042(2) -0.006(2) 0.025(2) -0.001(2)
C23 0.037(2) 0.054(3) 0.083(4) 0.014(3) 0.018(2) 0.002(2)
C14 0.039(2) 0.048(2) 0.053(2) 0.002(2) 0.0217(18) -0.0053(17)
C1 0.043(2) 0.042(2) 0.071(3) 0.005(2) 0.024(2) -0.0060(18)
C24 0.033(2) 0.057(3) 0.062(3) 0.012(2) -0.0028(19) -0.0153(19)

loop_
_atom_type_symbol
_atom_type_description
_atom_type_scat_dispersion_real
_atom_type_scat_dispersion_imag
_atom_type_scat_source
C C 0.0033 0.0016 'International Tables Vol C Tables 4.2.6.8 and 6.1.1.4'
H H 0.0000 0.0000 'International Tables Vol C Tables 4.2.6.8 and 6.1.1.4'
N N 0.0061 0.0033 'International Tables Vol C Tables 4.2.6.8 and 6.1.1.4'
Cl Cl 0.1484 0.1585 'International Tables Vol C Tables 4.2.6.8 and 6.1.1.4'
Fe Fe 0.3463 0.8444 'International Tables Vol C Tables 4.2.6.8 and 6.1.1.4'

loop_
_geom_angle_atom_site_label_1
_geom_angle_atom_site_label_2
_geom_angle_atom_site_label_3
_geom_angle
N1 Fe1 N3 73.13(12)
N1 Fe1 N2 73.25(11)
N3 Fe1 N2 146.16(12)
N1 Fe1 Cl1 120.35(9)
N3 Fe1 Cl1 101.14(9)
N2 Fe1 Cl1 98.96(9)
N1 Fe1 Cl2 128.95(9)
N3 Fe1 Cl2 99.43(9)
N2 Fe1 Cl2 98.54(9)
Cl1 Fe1 Cl2 110.68(5)
C3 N1 C7 120.2(3)
C3 N1 Fe1 120.1(2)
C7 N1 Fe1 119.5(2)
C11 N2 C12 119.2(3)
C11 N2 Fe1 115.1(2)
C12 N2 Fe1 125.7(2)
C2 N3 C20 118.6(3)
C2 N3 Fe1 116.8(3)
C20 N3 Fe1 124.6(2)
N1 C3 C4 121.3(3)
N1 C3 C2 114.7(3)
C4 C3 C2 124.0(3)
N1 C7 C6 122.1(3)
N1 C7 C11 115.5(3)
C6 C7 C11 122.4(3)
C4 C5 C6 120.7(4)
C14 C13 C12 117.8(4)
C14 C13 C18 120.6(4)
C12 C13 C18 121.6(4)
C13 C12 C17 121.0(4)
C13 C12 N2 121.1(3)
C17 C12 N2 117.8(3)
C25 C20 C21 120.9(4)
C25 C20 N3 120.0(4)
C21 C20 N3 119.1(3)
N2 C11 C7 116.3(3)
N2 C11 C10 126.1(4)
C7 C11 C10 117.5(3)
N3 C2 C3 115.0(3)
N3 C2 C1 126.7(4)
C3 C2 C1 118.3(3)
C16 C17 C12 117.5(4)
C16 C17 C19 121.4(4)
C12 C17 C19 121.0(4)
C14 C15 C16 118.7(4)
C20 C21 C22 118.6(4)
C20 C21 C26 120.6(4)
C22 C21 C26 120.7(4)
C9 C10 C11 112.2(4)
C5 C4 C3 118.7(4)
C24 C25 C20 119.2(4)
C24 C25 C27 120.3(4)
C20 C25 C27 120.4(4)
C23 C22 C21 120.4(5)
C5 C6 C7 117.0(4)
C5 C6 C8 123.4(4)
C7 C6 C8 119.6(4)
C9 C8 C6 112.1(4)
C15 C16 C17 122.2(4)
C8 C9 C10 113.2(4)
C24 C23 C22 120.5(4)
C15 C14 C13 122.8(4)
C23 C24 C25 120.4(5)

loop_
_geom_bond_atom_site_label_1
_geom_bond_atom_site_label_2
_geom_bond_distance
Fe1 N1 2.106(3)
Fe1 N3 2.243(3)
Fe1 N2 2.277(3)
Fe1 Cl1 2.2940(12)
Fe1 Cl2 2.3008(12)
N1 C3 1.326(5)
N1 C7 1.345(4)
N2 C11 1.293(5)
N2 C12 1.424(5)
N3 C2 1.286(5)
N3 C20 1.445(5)
C3 C4 1.396(5)
C3 C2 1.493(5)
C7 C6 1.401(5)
C7 C11 1.466(5)
C5 C4 1.379(6)
C5 C6 1.389(6)
C13 C14 1.392(6)
C13 C12 1.395(5)
C13 C18 1.509(6)
C12 C17 1.418(6)
C20 C25 1.394(6)
C20 C21 1.396(6)
C11 C10 1.508(5)
C2 C1 1.506(5)
C17 C16 1.389(6)
C17 C19 1.497(6)
C15 C14 1.361(6)
C15 C16 1.381(7)
C21 C22 1.396(6)
C21 C26 1.508(6)
C10 C9 1.497(7)
C25 C24 1.394(6)
C25 C27 1.516(7)
C22 C23 1.389(8)
C6 C8 1.511(6)
C8 C9 1.497(7)
C23 C24 1.367(8)

loop_
_platon_squeeze_void_nr
_platon_squeeze_void_average_x
_platon_squeeze_void_average_y
_platon_squeeze_void_average_z
_platon_squeeze_void_volume
_platon_squeeze_void_count_electrons
1 0.013 0.223 -0.058 155.4 13.0
2 -0.013 0.777 0.058 155.5 12.2
3 0.487 0.723 0.558 155.4 12.6
4 0.513 0.277 0.442 155.4 12.9
